data_1512068
loop_
_publ_author_name
'Hiroi, Yuki'
'Komine, Nobuyuki'
'Komiya, Sanshiro'
'Hirano, Masafumi'

_publ_section_title
;
 Asymmetric Cross-Dimerization between Methyl Methacrylate and Substituted
 Alkene by Ru(0)--Bicyclononadiene Complex
;
_journal_issue 10
_journal_name_full 'Organic Letters'
_journal_page_first 2486
_journal_paper_doi 10.1021/ol400963d
_journal_volume 15
_journal_year 2013
_chemical_formula_moiety 'C19 H26 O4 Ru'
_chemical_formula_sum 'C19 H26 O4 Ru'
_chemical_formula_weight 419.48
_space_group_IT_number 2
_symmetry_cell_setting triclinic
_symmetry_Int_Tables_number 2
_symmetry_space_group_name_Hall '-P 1'
_symmetry_space_group_name_H-M 'P -1'
_atom_sites_solution_hydrogens geom
_atom_sites_solution_primary direct
_atom_sites_solution_secondary difmap
_cell_angle_alpha 83.870(18)
_cell_angle_beta 75.728(14)
_cell_angle_gamma 70.527(11)
_cell_formula_units_Z 2
_cell_length_a 7.804(3)
_cell_length_b 10.072(4)
_cell_length_c 12.890(5)
_cell_measurement_reflns_used 3053
_cell_measurement_temperature 200
_cell_measurement_theta_max 27.48
_cell_measurement_theta_min 3.81
_cell_volume 925.4(6)
_computing_cell_refinement CrystalClear
_computing_data_collection 'CrystalClear (Rigaku Inc., 2007)'
_computing_data_reduction CrystalClear
_computing_molecular_graphics 'CrystalStructure 4.0'
_computing_publication_material 'CrystalStructure 4.0 (Rigaku, 2010)'
_computing_structure_refinement 'SHELXL97 (Sheldrick, 2008)'
_computing_structure_solution 'SIR92 (Altomare, et al., 1994)'
_diffrn_ambient_temperature 200
_diffrn_detector_area_resol_mean 7.314
_diffrn_measured_fraction_theta_full 0.974
_diffrn_measured_fraction_theta_max 0.974
_diffrn_measurement_device_type 'Rigaku Mercury70'
_diffrn_measurement_method \w
_diffrn_radiation_type 'Mo K\a'
_diffrn_radiation_wavelength 0.71075
_diffrn_reflns_av_R_equivalents 0.0131
_diffrn_reflns_limit_h_max 7
_diffrn_reflns_limit_h_min -10
_diffrn_reflns_limit_k_max 13
_diffrn_reflns_limit_k_min -12
_diffrn_reflns_limit_l_max 16
_diffrn_reflns_limit_l_min -15
_diffrn_reflns_number 7062
_diffrn_reflns_theta_full 27.50
_diffrn_reflns_theta_max 27.50
_diffrn_standards_number 0
_exptl_absorpt_coefficient_mu 0.866
_exptl_absorpt_correction_T_max 0.863
_exptl_absorpt_correction_T_min 0.809
_exptl_absorpt_correction_type numerical
_exptl_absorpt_process_details 'NUMABS (Rigaku, 1999)'
_exptl_crystal_colour paleYellow
_exptl_crystal_density_diffrn 1.505
_exptl_crystal_density_method 'not measured'
_exptl_crystal_description prism
_exptl_crystal_F_000 432.00
_exptl_crystal_size_max 0.406
_exptl_crystal_size_mid 0.195
_exptl_crystal_size_min 0.170
_refine_diff_density_max 1.530
_refine_diff_density_min -0.700
_refine_ls_extinction_method none
_refine_ls_goodness_of_fit_ref 0.967
_refine_ls_hydrogen_treatment constr
_refine_ls_number_parameters 217
_refine_ls_number_reflns 4146
_refine_ls_number_restraints 0
_refine_ls_R_factor_gt 0.0403
_refine_ls_shift/su_max 0.000
_refine_ls_structure_factor_coef Fsqd
_refine_ls_weighting_details 'w = 1/[\s^2^(Fo^2^)+(0.0707P)^2^+2.1163P] where P=(Fo^2^+2Fc^2^)/3'
_refine_ls_weighting_scheme calc
_refine_ls_wR_factor_ref 0.1150
_reflns_number_gt 4069
_reflns_number_total 4146
_reflns_threshold_expression F^2^>2.0\s(F^2^)
_cod_data_source_file ol400963d_si_001.cif
_cod_data_source_block HRI0803-2(compound-rac-delta-3a)
_cod_database_code 1512068

loop_
_symmetry_equiv_pos_site_id
_symmetry_equiv_pos_as_xyz
1 +X,+Y,+Z
2 -X,-Y,-Z

loop_
_atom_site_label
_atom_site_type_symbol
_atom_site_fract_x
_atom_site_fract_y
_atom_site_fract_z
_atom_site_U_iso_or_equiv
_atom_site_adp_type
_atom_site_occupancy
_atom_site_symmetry_multiplicity
_atom_site_calc_flag
_atom_site_refinement_flags
Ru1 Ru 0.18551(3) 0.21147(3) 0.233634(19) 0.03115(11) Uani 1.0 2 d .
O1 O -0.0305(4) 0.2044(3) 0.1704(2) 0.0422(6) Uani 1.0 2 d .
O2 O 0.2922(4) 0.2998(3) 0.0903(2) 0.0449(6) Uani 1.0 2 d .
O3 O -0.0068(4) 0.4091(3) 0.2741(2) 0.0373(5) Uani 1.0 2 d .
O4 O 0.3844(4) 0.2752(3) 0.2778(2) 0.0380(6) Uani 1.0 2 d .
C1 C -0.2168(7) 0.2212(8) 0.0507(5) 0.0764(17) Uani 1.0 2 d .
C2 C -0.0470(6) 0.2411(6) 0.0752(4) 0.0517(10) Uani 1.0 2 d .
C3 C 0.0710(7) 0.2931(7) -0.0038(4) 0.0681(15) Uani 1.0 2 d .
C4 C 0.2292(6) 0.3214(5) 0.0064(4) 0.0513(10) Uani 1.0 2 d .
C5 C 0.3382(8) 0.3819(7) -0.0880(4) 0.0720(15) Uani 1.0 2 d .
C6 C -0.1501(6) 0.6340(5) 0.3474(5) 0.0565(11) Uani 1.0 2 d .
C7 C 0.0188(5) 0.5039(4) 0.3195(3) 0.0378(7) Uani 1.0 2 d .
C8 C 0.1847(6) 0.4985(4) 0.3441(4) 0.0467(9) Uani 1.0 2 d .
C9 C 0.3556(5) 0.3898(4) 0.3201(3) 0.0352(7) Uani 1.0 2 d .
C10 C 0.5228(6) 0.4044(5) 0.3493(4) 0.0532(10) Uani 1.0 2 d .
C11 C 0.3068(6) -0.0024(4) 0.1699(3) 0.0468(9) Uani 1.0 2 d .
C12 C 0.4232(6) 0.0167(5) 0.2301(5) 0.0599(12) Uani 1.0 2 d .
C13 C 0.4079(8) -0.0462(5) 0.3512(4) 0.0595(12) Uani 1.0 2 d .
C14 C 0.3214(7) 0.0658(6) 0.4307(4) 0.0605(12) Uani 1.0 2 d .
C15 C 0.1413(7) 0.1454(5) 0.4038(4) 0.0500(10) Uani 1.0 2 d .
C16 C 0.0409(6) 0.0926(5) 0.3569(3) 0.0456(9) Uani 1.0 2 d .
C17 C 0.1182(9) -0.0694(6) 0.3270(5) 0.0693(14) Uani 1.0 2 d .
C18 C 0.1774(8) -0.0824(5) 0.2116(5) 0.0701(15) Uani 1.0 2 d .
C19 C 0.2945(7) -0.1470(5) 0.3664(4) 0.0582(11) Uani 1.0 2 d .
H1A H -0.3297 0.2784 0.0987 0.0917 Uiso 1.0 2 calc R
H1B H -0.2087 0.1217 0.0612 0.0917 Uiso 1.0 2 calc R
H1C H -0.2219 0.2507 -0.0238 0.0917 Uiso 1.0 2 calc R
H3 H 0.0415 0.3115 -0.0722 0.0818 Uiso 1.0 2 calc R
H5A H 0.4187 0.4227 -0.0635 0.0864 Uiso 1.0 2 calc R
H5B H 0.2520 0.4553 -0.1237 0.0864 Uiso 1.0 2 calc R
H5C H 0.4152 0.3071 -0.1383 0.0864 Uiso 1.0 2 calc R
H6A H -0.2521 0.6072 0.3961 0.0678 Uiso 1.0 2 calc R
H6B H -0.1895 0.6775 0.2818 0.0678 Uiso 1.0 2 calc R
H6C H -0.1178 0.7013 0.3823 0.0678 Uiso 1.0 2 calc R
H8 H 0.1822 0.5763 0.3808 0.0560 Uiso 1.0 2 calc R
H10A H 0.5565 0.3367 0.4073 0.0638 Uiso 1.0 2 calc R
H10B H 0.4937 0.5002 0.3730 0.0638 Uiso 1.0 2 calc R
H10C H 0.6276 0.3856 0.2866 0.0638 Uiso 1.0 2 calc R
H11 H 0.3589 -0.0070 0.0908 0.0561 Uiso 1.0 2 calc R
H12 H 0.5484 0.0212 0.1898 0.0719 Uiso 1.0 2 calc R
H13 H 0.5362 -0.1004 0.3611 0.0714 Uiso 1.0 2 calc R
H14A H 0.3026 0.0250 0.5044 0.0726 Uiso 1.0 2 calc R
H14B H 0.3998 0.1271 0.4248 0.0726 Uiso 1.0 2 calc R
H15 H 0.0631 0.2239 0.4534 0.0600 Uiso 1.0 2 calc R
H16 H -0.0978 0.1347 0.3788 0.0547 Uiso 1.0 2 calc R
H17 H 0.0205 -0.1157 0.3567 0.0832 Uiso 1.0 2 calc R
H18A H 0.0677 -0.0455 0.1789 0.0841 Uiso 1.0 2 calc R
H18B H 0.2396 -0.1828 0.1933 0.0841 Uiso 1.0 2 calc R
H19A H 0.2629 -0.1749 0.4429 0.0699 Uiso 1.0 2 calc R
H19B H 0.3668 -0.2329 0.3247 0.0699 Uiso 1.0 2 calc R

loop_
_atom_site_aniso_label
_atom_site_aniso_U_11
_atom_site_aniso_U_22
_atom_site_aniso_U_33
_atom_site_aniso_U_12
_atom_site_aniso_U_13
_atom_site_aniso_U_23
Ru1 0.02661(15) 0.03394(16) 0.03375(16) -0.00877(11) -0.00728(10) -0.00626(10)
O1 0.0336(13) 0.0573(16) 0.0425(14) -0.0177(12) -0.0116(11) -0.0129(12)
O2 0.0377(14) 0.0562(16) 0.0406(14) -0.0171(12) -0.0079(11) 0.0036(12)
O3 0.0282(12) 0.0348(12) 0.0497(14) -0.0056(10) -0.0142(10) -0.0065(10)
O4 0.0276(12) 0.0414(13) 0.0481(14) -0.0103(10) -0.0129(10) -0.0067(11)
C1 0.050(3) 0.133(6) 0.060(3) -0.035(3) -0.021(3) -0.022(3)
C2 0.039(2) 0.075(3) 0.044(2) -0.0149(19) -0.0137(16) -0.0146(19)
C3 0.048(3) 0.118(5) 0.041(3) -0.026(3) -0.0184(19) 0.006(3)
C4 0.037(2) 0.066(3) 0.040(2) -0.0052(18) -0.0053(16) 0.0012(18)
C5 0.052(3) 0.103(5) 0.048(3) -0.019(3) -0.004(2) 0.018(3)
C6 0.042(3) 0.039(2) 0.085(4) 0.0001(17) -0.020(2) -0.019(2)
C7 0.0352(17) 0.0309(16) 0.0460(19) -0.0066(13) -0.0111(14) -0.0037(14)
C8 0.043(2) 0.0366(18) 0.067(3) -0.0131(16) -0.0189(18) -0.0116(17)
C9 0.0343(17) 0.0391(17) 0.0405(17) -0.0189(14) -0.0142(14) 0.0017(14)
C10 0.042(2) 0.058(3) 0.071(3) -0.0209(19) -0.022(2) -0.010(2)
C11 0.056(3) 0.0388(19) 0.0396(19) -0.0087(17) -0.0035(17) -0.0140(15)
C12 0.035(2) 0.039(2) 0.095(4) -0.0025(16) -0.001(2) -0.021(3)
C13 0.067(3) 0.045(3) 0.068(3) -0.009(2) -0.035(3) 0.008(2)
C14 0.056(3) 0.066(3) 0.056(3) -0.013(3) -0.018(2) 0.004(2)
C15 0.062(3) 0.055(3) 0.0387(19) -0.023(2) -0.0185(18) 0.0085(17)
C16 0.0385(19) 0.063(3) 0.0349(17) -0.0216(18) 0.0006(15) -0.0006(16)
C17 0.083(4) 0.054(3) 0.080(4) -0.038(3) -0.011(3) -0.004(3)
C18 0.060(3) 0.047(3) 0.101(4) -0.021(3) 0.001(3) -0.024(3)
C19 0.062(3) 0.0348(19) 0.069(3) -0.0088(18) -0.008(3) 0.0022(18)

loop_
_atom_type_symbol
_atom_type_description
_atom_type_scat_dispersion_real
_atom_type_scat_dispersion_imag
_atom_type_scat_source
C C 0.0033 0.0016
;
International Tables for Crystallography
(1992, Vol. C, Tables 4.2.6.8 and 6.1.1.4)
;
H H 0.0000 0.0000
;
International Tables for Crystallography
(1992, Vol. C, Table 6.1.1.4)
;
O O 0.0106 0.0060
;
International Tables for Crystallography
(1992, Vol. C, Tables 4.2.6.8 and 6.1.1.4)
;
Ru Ru -1.2594 0.8363
;
International Tables for Crystallography
(1992, Vol. C, Tables 4.2.6.8 and 6.1.1.4)
;

loop_
_geom_angle_atom_site_label_1
_geom_angle_atom_site_label_2
_geom_angle_atom_site_label_3
_geom_angle
_geom_angle_publ_flag
O1 Ru1 O2 89.24(12) yes
O1 Ru1 O3 79.46(12) yes
O1 Ru1 O4 163.85(11) yes
O1 Ru1 C11 80.40(16) yes
O1 Ru1 C12 117.10(18) yes
O1 Ru1 C15 110.27(17) yes
O1 Ru1 C16 76.66(15) yes
O2 Ru1 O3 88.51(11) yes
O2 Ru1 O4 79.47(13) yes
O2 Ru1 C11 92.26(13) yes
O2 Ru1 C12 97.34(15) yes
O2 Ru1 C15 159.76(19) yes
O2 Ru1 C16 164.13(16) yes
O3 Ru1 O4 88.66(11) yes
O3 Ru1 C11 159.83(16) yes
O3 Ru1 C12 162.35(19) yes
O3 Ru1 C15 89.82(13) yes
O3 Ru1 C16 95.91(13) yes
O4 Ru1 C11 111.30(15) yes
O4 Ru1 C12 76.15(17) yes
O4 Ru1 C15 80.33(17) yes
O4 Ru1 C16 115.79(15) yes
C11 Ru1 C12 37.1(2) yes
C11 Ru1 C15 96.18(16) yes
C11 Ru1 C16 78.38(15) yes
C12 Ru1 C15 78.93(18) yes
C12 Ru1 C16 82.98(16) yes
C15 Ru1 C16 35.9(2) yes
Ru1 O1 C2 124.8(3) yes
Ru1 O2 C4 126.4(4) yes
Ru1 O3 C7 126.0(3) yes
Ru1 O4 C9 126.0(3) yes
O1 C2 C1 113.1(4) yes
O1 C2 C3 127.3(5) yes
C1 C2 C3 119.6(5) yes
C2 C3 C4 126.8(5) yes
O2 C4 C3 125.3(4) yes
O2 C4 C5 115.4(5) yes
C3 C4 C5 119.3(5) yes
O3 C7 C6 115.0(4) yes
O3 C7 C8 126.0(3) yes
C6 C7 C8 119.0(4) yes
C7 C8 C9 126.6(5) yes
O4 C9 C8 126.2(4) yes
O4 C9 C10 114.5(3) yes
C8 C9 C10 119.3(4) yes
Ru1 C11 C12 71.4(3) yes
Ru1 C11 C18 109.7(3) yes
C12 C11 C18 122.2(5) yes
Ru1 C12 C11 71.5(3) yes
Ru1 C12 C13 106.8(3) yes
C11 C12 C13 118.8(5) yes
C12 C13 C14 112.1(4) yes
C12 C13 C19 107.8(5) yes
C14 C13 C19 110.7(5) yes
C13 C14 C15 104.3(5) yes
Ru1 C15 C14 110.0(3) yes
Ru1 C15 C16 72.0(3) yes
C14 C15 C16 125.8(5) yes
Ru1 C16 C15 72.1(3) yes
Ru1 C16 C17 109.1(3) yes
C15 C16 C17 119.3(4) yes
C16 C17 C18 109.9(4) yes
C16 C17 C19 111.6(6) yes
C18 C17 C19 103.8(5) yes
C11 C18 C17 108.9(6) yes
C13 C19 C17 107.0(4) yes
C2 C1 H1A 109.473 no
C2 C1 H1B 109.475 no
C2 C1 H1C 109.470 no
H1A C1 H1B 109.472 no
H1A C1 H1C 109.470 no
H1B C1 H1C 109.468 no
C2 C3 H3 116.619 no
C4 C3 H3 116.622 no
C4 C5 H5A 109.470 no
C4 C5 H5B 109.469 no
C4 C5 H5C 109.474 no
H5A C5 H5B 109.470 no
H5A C5 H5C 109.472 no
H5B C5 H5C 109.472 no
C7 C6 H6A 109.476 no
C7 C6 H6B 109.470 no
C7 C6 H6C 109.469 no
H6A C6 H6B 109.468 no
H6A C6 H6C 109.473 no
H6B C6 H6C 109.470 no
C7 C8 H8 116.693 no
C9 C8 H8 116.696 no
C9 C10 H10A 109.468 no
C9 C10 H10B 109.468 no
C9 C10 H10C 109.473 no
H10A C10 H10B 109.479 no
H10A C10 H10C 109.469 no
H10B C10 H10C 109.471 no
Ru1 C11 H11 115.122 no
C12 C11 H11 115.119 no
C18 C11 H11 115.132 no
Ru1 C12 H12 116.908 no
C11 C12 H12 116.910 no
C13 C12 H12 116.912 no
C12 C13 H13 108.729 no
C14 C13 H13 108.733 no
C19 C13 H13 108.733 no
C13 C14 H14A 110.890 no
C13 C14 H14B 110.891 no
C15 C14 H14A 110.896 no
C15 C14 H14B 110.898 no
H14A C14 H14B 108.925 no
Ru1 C15 H15 113.730 no
C14 C15 H15 113.726 no
C16 C15 H15 113.727 no
Ru1 C16 H16 116.099 no
C15 C16 H16 116.106 no
C17 C16 H16 116.101 no
C16 C17 H17 110.439 no
C18 C17 H17 110.431 no
C19 C17 H17 110.432 no
C11 C18 H18A 109.895 no
C11 C18 H18B 109.896 no
C17 C18 H18A 109.902 no
C17 C18 H18B 109.901 no
H18A C18 H18B 108.306 no
C13 C19 H19A 110.313 no
C13 C19 H19B 110.317 no
C17 C19 H19A 110.318 no
C17 C19 H19B 110.316 no
H19A C19 H19B 108.565 no

loop_
_geom_bond_atom_site_label_1
_geom_bond_atom_site_label_2
_geom_bond_distance
_geom_bond_publ_flag
Ru1 O1 2.069(4) yes
Ru1 O2 2.070(3) yes
Ru1 O3 2.081(3) yes
Ru1 O4 2.080(4) yes
Ru1 C11 2.201(4) yes
Ru1 C12 2.201(4) yes
Ru1 C15 2.201(4) yes
Ru1 C16 2.200(5) yes
O1 C2 1.269(6) yes
O2 C4 1.264(6) yes
O3 C7 1.264(6) yes
O4 C9 1.257(5) yes
C1 C2 1.514(9) yes
C2 C3 1.380(7) yes
C3 C4 1.395(9) yes
C4 C5 1.500(7) yes
C6 C7 1.516(5) yes
C7 C8 1.389(7) yes
C8 C9 1.402(5) yes
C9 C10 1.499(7) yes
C11 C12 1.400(8) yes
C11 C18 1.463(8) yes
C12 C13 1.613(8) yes
C13 C14 1.476(7) yes
C13 C19 1.524(9) yes
C14 C15 1.472(7) yes
C15 C16 1.357(8) yes
C16 C17 1.594(7) yes
C17 C18 1.452(9) yes
C17 C19 1.518(9) yes
C1 H1A 0.980 no
C1 H1B 0.980 no
C1 H1C 0.980 no
C3 H3 0.950 no
C5 H5A 0.980 no
C5 H5B 0.980 no
C5 H5C 0.980 no
C6 H6A 0.980 no
C6 H6B 0.980 no
C6 H6C 0.980 no
C8 H8 0.950 no
C10 H10A 0.980 no
C10 H10B 0.980 no
C10 H10C 0.980 no
C11 H11 1.000 no
C12 H12 1.000 no
C13 H13 1.000 no
C14 H14A 0.990 no
C14 H14B 0.990 no
C15 H15 1.000 no
C16 H16 1.000 no
C17 H17 1.000 no
C18 H18A 0.990 no
C18 H18B 0.990 no
C19 H19A 0.990 no
C19 H19B 0.990 no

loop_
_geom_contact_atom_site_label_1
_geom_contact_atom_site_label_2
_geom_contact_distance
_geom_contact_publ_flag
_geom_contact_site_symmetry_2
Ru1 C3 3.341(5) no .
Ru1 C8 3.353(5) no .
O1 C4 2.986(6) no .
O1 C17 3.295(6) no .
O1 C18 2.869(6) no .
O2 C2 2.952(7) no .
O2 C7 3.574(5) no .
O2 C9 3.382(6) no .
O3 C2 3.349(6) no .
O3 C4 3.538(5) no .
O3 C9 2.970(5) no .
O4 C7 2.976(4) no .
O4 C13 3.232(6) no .
O4 C14 2.811(6) no .
C2 C11 3.411(6) no .
C7 C15 3.536(6) no .
C9 C14 3.486(7) no .
C9 C15 3.363(7) no .
C11 C14 3.539(8) no .
C11 C19 2.780(7) no .
C12 C17 2.767(9) no .
C13 C16 2.722(7) no .
C13 C18 2.963(10) no .
C14 C17 3.005(10) no .
C15 C18 3.453(9) no .
C15 C19 2.829(6) no .
O2 C1 3.559(7) no 1_655
O3 C10 3.573(6) no 1_455
C1 O2 3.559(7) no 1_455
C10 O3 3.573(6) no 1_655
C14 C14 3.493(8) no 2_656
Ru1 H14B 3.1978 no .
Ru1 H18A 3.2150 no .
O1 H1A 2.5728 no .
O1 H1B 2.5693 no .
O1 H1C 3.1378 no .
O1 H3 3.1751 no .
O1 H11 3.0719 no .
O1 H16 2.6699 no .
O1 H18A 2.3731 no .
O2 H3 3.1693 no .
O2 H5A 2.4003 no .
O2 H5B 3.0552 no .
O2 H5C 2.8666 no .
O2 H11 2.9572 no .
O2 H12 3.2050 no .
O3 H6A 2.5989 no .
O3 H6B 2.6009 no .
O3 H6C 3.1518 no .
O3 H8 3.1699 no .
O3 H15 2.8531 no .
O3 H16 3.1626 no .
O4 H8 3.1749 no .
O4 H10A 2.6175 no .
O4 H10B 3.1252 no .
O4 H10C 2.5280 no .
O4 H12 2.6821 no .
O4 H14B 2.2843 no .
O4 H15 3.0812 no .
C1 H3 2.5961 no .
C1 H18A 3.4299 no .
C2 H11 3.3535 no .
C2 H18A 2.9942 no .
C3 H1A 3.1269 no .
C3 H1B 3.1228 no .
C3 H1C 2.5375 no .
C3 H5A 3.2824 no .
C3 H5B 2.6407 no .
C3 H5C 2.8540 no .
C3 H11 3.4214 no .
C4 H11 3.2701 no .
C5 H3 2.5959 no .
C6 H8 2.5957 no .
C7 H15 3.1071 no .
C8 H6A 3.1320 no .
C8 H6B 3.1241 no .
C8 H6C 2.5329 no .
C8 H10A 3.0767 no .
C8 H10B 2.5351 no .
C8 H10C 3.1755 no .
C8 H15 3.2854 no .
C9 H14B 2.7924 no .
C9 H15 3.3090 no .
C10 H8 2.6036 no .
C10 H14B 3.2270 no .
C11 H13 3.2760 no .
C11 H16 3.5810 no .
C11 H17 3.2485 no .
C11 H19B 2.8874 no .
C12 H14A 3.4307 no .
C12 H14B 2.7937 no .
C12 H18A 3.2667 no .
C12 H18B 2.9612 no .
C12 H19A 3.4062 no .
C12 H19B 2.7962 no .
C13 H11 3.4380 no .
C13 H15 3.2421 no .
C13 H17 3.3065 no .
C13 H18B 3.2987 no .
C14 H12 3.1688 no .
C14 H16 3.3313 no .
C14 H19A 2.5949 no .
C14 H19B 3.3128 no .
C15 H13 3.2083 no .
C15 H17 3.2324 no .
C15 H19A 3.0672 no .
C16 H14A 2.9935 no .
C16 H14B 3.2637 no .
C16 H18A 2.7375 no .
C16 H18B 3.3639 no .
C16 H19A 2.9475 no .
C16 H19B 3.4059 no .
C17 H11 3.2792 no .
C17 H13 3.3060 no .
C17 H14A 3.3474 no .
C17 H15 3.3762 no .
C18 H12 3.3314 no .
C18 H16 3.1039 no .
C18 H19A 3.1901 no .
C18 H19B 2.3884 no .
C19 H12 3.3412 no .
C19 H14A 2.6379 no .
C19 H14B 3.3348 no .
C19 H16 3.3930 no .
C19 H18A 3.2233 no .
C19 H18B 2.4570 no .
H1A H3 3.2707 no .
H1B H3 3.2492 no .
H1B H18A 2.9050 no .
H1C H3 2.2615 no .
H3 H5A 3.5102 no .
H3 H5B 2.4658 no .
H3 H5C 2.8163 no .
H6A H8 3.2556 no .
H6B H8 3.2643 no .
H6C H8 2.2547 no .
H8 H10A 3.1762 no .
H8 H10B 2.2718 no .
H8 H10C 3.3482 no .
H10A H14B 2.7364 no .
H11 H12 2.2770 no .
H11 H18A 2.4132 no .
H11 H18B 2.3951 no .
H11 H19B 3.5781 no .
H12 H13 2.4046 no .
H12 H14B 3.1289 no .
H12 H19B 3.4401 no .
H13 H14A 2.3731 no .
H13 H14B 2.3236 no .
H13 H19A 2.4521 no .
H13 H19B 2.3166 no .
H14A H15 2.4013 no .
H14A H19A 2.3792 no .
H14A H19B 3.4947 no .
H14B H15 2.4254 no .
H14B H19A 3.5130 no .
H15 H16 2.1996 no .
H16 H17 2.4012 no .
H16 H18A 3.0652 no .
H17 H18A 2.3013 no .
H17 H18B 2.3610 no .
H17 H19A 2.3050 no .
H17 H19B 2.5090 no .
H18A H19B 3.3176 no .
H18B H19A 3.2775 no .
H18B H19B 2.1025 no .
O1 H5B 3.3493 no 2_565
O1 H10C 2.8390 no 1_455
O2 H1A 2.9145 no 1_655
O2 H1C 3.5974 no 1_655
O3 H5B 2.9676 no 2_565
O3 H10C 2.9044 no 1_455
O4 H1A 2.7929 no 1_655
C1 H5A 3.4572 no 1_455
C1 H5A 3.4063 no 2_565
C1 H5B 3.3919 no 2_565
C1 H10C 3.3738 no 1_455
C1 H11 3.5553 no 2_555
C1 H12 3.2713 no 1_455
C1 H18A 3.3603 no 2_555
C1 H18B 3.2638 no 2_555
C2 H5B 2.9921 no 2_565
C2 H10C 3.3119 no 1_455
C3 H5B 3.1720 no 2_565
C3 H6B 3.4794 no 2_565
C5 H1A 3.3885 no 2_565
C5 H1C 3.5153 no 1_655
C5 H6B 3.1874 no 2_565
C5 H10C 3.3034 no 2_665
C5 H18B 3.2696 no 2_655
C5 H19B 3.4749 no 2_655
C6 H3 3.4657 no 2_565
C6 H5B 3.4524 no 2_565
C6 H10B 3.4058 no 1_455
C6 H13 2.9506 no 1_465
C6 H15 3.3762 no 2_566
C6 H17 3.2440 no 1_565
C7 H3 3.5680 no 2_565
C7 H5B 3.5832 no 2_565
C8 H6A 3.5160 no 2_566
C8 H19B 3.4125 no 1_565
C9 H1A 3.2906 no 1_655
C9 H6A 3.5474 no 2_566
C10 H1A 3.3815 no 1_655
C10 H5B 3.4355 no 2_665
C10 H6A 3.2868 no 1_655
C10 H6A 3.4518 no 2_566
C10 H16 3.3553 no 1_655
C10 H19B 3.4509 no 1_565
C11 H5C 3.1117 no 2_655
C12 H1B 3.5434 no 1_655
C12 H5C 3.3120 no 2_655
C13 H6B 3.4255 no 1_645
C13 H14A 3.3301 no 2_656
C13 H14B 3.4745 no 2_656
C14 H6C 3.2665 no 2_566
C14 H13 3.2376 no 2_656
C14 H14A 3.0662 no 2_656
C14 H14B 3.2225 no 2_656
C14 H16 3.5115 no 2_556
C14 H17 3.2672 no 2_556
C15 H6C 3.2393 no 2_566
C15 H17 3.0576 no 2_556
C15 H19A 3.2203 no 2_556
C16 H14A 3.3303 no 2_556
C16 H19A 3.0162 no 2_556
C17 H6C 3.3272 no 1_545
C17 H8 3.4525 no 1_545
C17 H14A 3.3788 no 2_556
C17 H15 3.3146 no 2_556
C18 H1B 3.5195 no 2_555
C18 H1C 2.9872 no 2_555
C18 H5C 3.2092 no 2_655
C19 H5C 3.4155 no 2_655
C19 H8 3.1644 no 1_545
C19 H10A 3.5382 no 2_656
C19 H10B 3.3716 no 1_545
C19 H15 3.4128 no 2_556
C19 H16 3.2616 no 2_556
H1A O2 2.9145 no 1_455
H1A O4 2.7929 no 1_455
H1A C5 3.3885 no 2_565
H1A C9 3.2906 no 1_455
H1A C10 3.3815 no 1_455
H1A H5A 3.1323 no 1_455
H1A H5A 2.8672 no 2_565
H1A H5B 3.0047 no 2_565
H1A H10C 2.6581 no 1_455
H1A H12 3.0720 no 1_455
H1B C12 3.5434 no 1_455
H1B C18 3.5195 no 2_555
H1B H1B 3.4754 no 2_555
H1B H11 3.0103 no 2_555
H1B H12 2.5953 no 1_455
H1B H18A 3.1056 no 2_555
H1B H18B 3.3252 no 2_555
H1C O2 3.5974 no 1_455
H1C C5 3.5153 no 1_455
H1C C18 2.9872 no 2_555
H1C H5A 2.8999 no 1_455
H1C H5A 3.3188 no 2_565
H1C H5B 3.5989 no 2_565
H1C H5C 3.3665 no 1_455
H1C H11 3.2511 no 2_555
H1C H18A 2.7851 no 2_555
H1C H18B 2.4069 no 2_555
H3 C6 3.4657 no 2_565
H3 C7 3.5680 no 2_565
H3 H5B 3.4589 no 2_565
H3 H6B 2.6697 no 2_565
H3 H18A 3.5613 no 2_555
H3 H18B 3.5979 no 2_555
H5A C1 3.4572 no 1_655
H5A C1 3.4063 no 2_565
H5A H1A 3.1323 no 1_655
H5A H1A 2.8672 no 2_565
H5A H1C 2.8999 no 1_655
H5A H1C 3.3188 no 2_565
H5A H5A 3.0981 no 2_665
H5A H10C 3.3156 no 2_665
H5A H18B 3.1808 no 2_655
H5B O1 3.3493 no 2_565
H5B O3 2.9676 no 2_565
H5B C1 3.3919 no 2_565
H5B C2 2.9921 no 2_565
H5B C3 3.1720 no 2_565
H5B C6 3.4524 no 2_565
H5B C7 3.5832 no 2_565
H5B C10 3.4355 no 2_665
H5B H1A 3.0047 no 2_565
H5B H1C 3.5989 no 2_565
H5B H3 3.4589 no 2_565
H5B H6B 2.7729 no 2_565
H5B H10B 3.4074 no 2_665
H5B H10C 2.6785 no 2_665
H5C C11 3.1117 no 2_655
H5C C12 3.3120 no 2_655
H5C C18 3.2092 no 2_655
H5C C19 3.4155 no 2_655
H5C H1C 3.3665 no 1_655
H5C H6B 2.8123 no 2_565
H5C H10B 3.4678 no 2_665
H5C H10C 3.4213 no 2_665
H5C H11 3.0338 no 2_655
H5C H12 3.3473 no 2_655
H5C H13 3.5974 no 2_655
H5C H18B 2.5149 no 2_655
H5C H19B 2.5969 no 2_655
H6A C8 3.5160 no 2_566
H6A C9 3.5474 no 2_566
H6A C10 3.2868 no 1_455
H6A C10 3.4518 no 2_566
H6A H8 3.3095 no 2_566
H6A H10A 3.4926 no 1_455
H6A H10A 2.9719 no 2_566
H6A H10B 2.6401 no 1_455
H6A H10B 3.3901 no 2_566
H6A H10C 3.2521 no 1_455
H6A H13 2.9062 no 1_465
H6A H14B 3.4312 no 2_566
H6A H15 3.5529 no 2_566
H6A H19B 3.1823 no 1_465
H6B C3 3.4794 no 2_565
H6B C5 3.1874 no 2_565
H6B C13 3.4255 no 1_465
H6B H3 2.6697 no 2_565
H6B H5B 2.7729 no 2_565
H6B H5C 2.8123 no 2_565
H6B H10B 3.4264 no 1_455
H6B H13 2.6175 no 1_465
H6B H17 3.3825 no 1_565
H6B H19B 3.1921 no 1_465
H6C C14 3.2665 no 2_566
H6C C15 3.2393 no 2_566
H6C C17 3.3272 no 1_565
H6C H13 2.8297 no 1_465
H6C H14A 2.9969 no 2_566
H6C H14B 3.1145 no 2_566
H6C H15 2.4979 no 2_566
H6C H17 2.3858 no 1_565
H8 C17 3.4525 no 1_565
H8 C19 3.1644 no 1_565
H8 H6A 3.3095 no 2_566
H8 H15 2.9357 no 2_566
H8 H17 2.9484 no 1_565
H8 H18B 3.2973 no 1_565
H8 H19A 3.0079 no 1_565
H8 H19B 2.7071 no 1_565
H10A C19 3.5382 no 2_656
H10A H6A 3.4926 no 1_655
H10A H6A 2.9719 no 2_566
H10A H10B 3.2998 no 2_666
H10A H14A 3.5836 no 2_656
H10A H16 2.7500 no 1_655
H10A H19A 2.7407 no 2_656
H10B C6 3.4058 no 1_655
H10B C19 3.3716 no 1_565
H10B H5B 3.4074 no 2_665
H10B H5C 3.4678 no 2_665
H10B H6A 2.6401 no 1_655
H10B H6A 3.3901 no 2_566
H10B H6B 3.4264 no 1_655
H10B H10A 3.2998 no 2_666
H10B H10B 3.2989 no 2_666
H10B H19A 3.2649 no 1_565
H10B H19B 2.6009 no 1_565
H10C O1 2.8390 no 1_655
H10C O3 2.9044 no 1_655
H10C C1 3.3738 no 1_655
H10C C2 3.3119 no 1_655
H10C C5 3.3034 no 2_665
H10C H1A 2.6581 no 1_655
H10C H5A 3.3156 no 2_665
H10C H5B 2.6785 no 2_665
H10C H5C 3.4213 no 2_665
H10C H6A 3.2521 no 1_655
H10C H16 3.0646 no 1_655
H11 C1 3.5553 no 2_555
H11 H1B 3.0103 no 2_555
H11 H1C 3.2511 no 2_555
H11 H5C 3.0338 no 2_655
H11 H11 2.8186 no 2_655
H11 H12 3.5179 no 2_655
H12 C1 3.2713 no 1_655
H12 H1A 3.0720 no 1_655
H12 H1B 2.5953 no 1_655
H12 H5C 3.3473 no 2_655
H12 H11 3.5179 no 2_655
H13 C6 2.9506 no 1_645
H13 C14 3.2376 no 2_656
H13 H5C 3.5974 no 2_655
H13 H6A 2.9062 no 1_645
H13 H6B 2.6175 no 1_645
H13 H6C 2.8297 no 1_645
H13 H14A 2.6746 no 2_656
H13 H14B 2.8930 no 2_656
H14A C13 3.3301 no 2_656
H14A C14 3.0662 no 2_656
H14A C16 3.3303 no 2_556
H14A C17 3.3788 no 2_556
H14A H6C 2.9969 no 2_566
H14A H10A 3.5836 no 2_656
H14A H13 2.6746 no 2_656
H14A H14A 2.9258 no 2_656
H14A H14B 2.6358 no 2_656
H14A H16 2.7245 no 2_556
H14A H17 2.6431 no 2_556
H14B C13 3.4745 no 2_656
H14B C14 3.2225 no 2_656
H14B H6A 3.4312 no 2_566
H14B H6C 3.1145 no 2_566
H14B H13 2.8930 no 2_656
H14B H14A 2.6358 no 2_656
H14B H14B 3.2444 no 2_656
H15 C6 3.3762 no 2_566
H15 C17 3.3146 no 2_556
H15 C19 3.4128 no 2_556
H15 H6A 3.5529 no 2_566
H15 H6C 2.4979 no 2_566
H15 H8 2.9357 no 2_566
H15 H17 2.5932 no 2_556
H15 H19A 2.7425 no 2_556
H16 C10 3.3553 no 1_455
H16 C14 3.5115 no 2_556
H16 C19 3.2616 no 2_556
H16 H10A 2.7500 no 1_455
H16 H10C 3.0646 no 1_455
H16 H14A 2.7245 no 2_556
H16 H17 3.5817 no 2_556
H16 H19A 2.3450 no 2_556
H17 C6 3.2440 no 1_545
H17 C14 3.2672 no 2_556
H17 C15 3.0576 no 2_556
H17 H6B 3.3825 no 1_545
H17 H6C 2.3858 no 1_545
H17 H8 2.9484 no 1_545
H17 H14A 2.6431 no 2_556
H17 H15 2.5932 no 2_556
H17 H16 3.5817 no 2_556
H18A C1 3.3603 no 2_555
H18A H1B 3.1056 no 2_555
H18A H1C 2.7851 no 2_555
H18A H3 3.5613 no 2_555
H18B C1 3.2638 no 2_555
H18B C5 3.2696 no 2_655
H18B H1B 3.3252 no 2_555
H18B H1C 2.4069 no 2_555
H18B H3 3.5979 no 2_555
H18B H5A 3.1808 no 2_655
H18B H5C 2.5149 no 2_655
H18B H8 3.2973 no 1_545
H19A C15 3.2203 no 2_556
H19A C16 3.0162 no 2_556
H19A H8 3.0079 no 1_545
H19A H10A 2.7407 no 2_656
H19A H10B 3.2649 no 1_545
H19A H15 2.7425 no 2_556
H19A H16 2.3450 no 2_556
H19B C5 3.4749 no 2_655
H19B C8 3.4125 no 1_545
H19B C10 3.4509 no 1_545
H19B H5C 2.5969 no 2_655
H19B H6A 3.1823 no 1_645
H19B H6B 3.1921 no 1_645
H19B H8 2.7071 no 1_545
H19B H10B 2.6009 no 1_545

loop_
_geom_torsion_atom_site_label_1
_geom_torsion_atom_site_label_2
_geom_torsion_atom_site_label_3
_geom_torsion_atom_site_label_4
_geom_torsion
_geom_torsion_publ_flag
O1 Ru1 O2 C4 -3.7(3) no
O2 Ru1 O1 C2 3.0(2) no
O1 Ru1 O3 C7 -176.4(3) no
O3 Ru1 O1 C2 91.7(3) no
O1 Ru1 C11 C12 -171.95(17) no
O1 Ru1 C11 C18 -53.4(3) no
C11 Ru1 O1 C2 -89.4(3) no
O1 Ru1 C12 C11 8.9(3) no
O1 Ru1 C12 C13 -106.5(3) no
C12 Ru1 O1 C2 -94.8(3) no
O1 Ru1 C15 C14 144.2(3) no
O1 Ru1 C15 C16 21.7(2) no
C15 Ru1 O1 C2 177.5(2) no
O1 Ru1 C16 C15 -159.14(17) no
O1 Ru1 C16 C17 85.3(3) no
C16 Ru1 O1 C2 -169.6(3) no
O2 Ru1 O3 C7 -86.9(3) no
O3 Ru1 O2 C4 -83.2(3) no
O2 Ru1 O4 C9 94.3(2) no
O4 Ru1 O2 C4 -172.1(3) no
O2 Ru1 C11 C12 99.20(17) no
O2 Ru1 C11 C18 -142.3(3) no
C11 Ru1 O2 C4 76.6(3) no
O2 Ru1 C12 C11 -84.0(2) no
O2 Ru1 C12 C13 160.5(3) no
C12 Ru1 O2 C4 113.5(3) no
O2 Ru1 C15 C14 -52.0(6) no
O2 Ru1 C15 C16 -174.4(3) no
C15 Ru1 O2 C4 -168.6(3) no
O3 Ru1 O4 C9 5.6(2) no
O4 Ru1 O3 C7 -7.4(2) no
O3 Ru1 C11 C12 -169.0(3) no
O3 Ru1 C11 C18 -50.4(5) no
C11 Ru1 O3 C7 -179.4(3) no
O3 Ru1 C15 C14 -137.2(3) no
O3 Ru1 C15 C16 100.36(17) no
C15 Ru1 O3 C7 72.9(3) no
O3 Ru1 C16 C15 -81.47(16) no
O3 Ru1 C16 C17 162.9(3) no
C16 Ru1 O3 C7 108.4(3) no
O4 Ru1 C11 C12 19.63(19) no
O4 Ru1 C11 C18 138.2(3) no
C11 Ru1 O4 C9 -177.3(2) no
O4 Ru1 C12 C11 -161.2(3) no
O4 Ru1 C12 C13 83.3(3) no
C12 Ru1 O4 C9 -165.3(3) no
O4 Ru1 C15 C14 -48.5(3) no
O4 Ru1 C15 C16 -170.96(17) no
C15 Ru1 O4 C9 -84.4(3) no
O4 Ru1 C16 C15 9.90(19) no
O4 Ru1 C16 C17 -105.7(3) no
C16 Ru1 O4 C9 -90.3(3) no
C11 Ru1 C12 C11 0.00(17) no
C11 Ru1 C12 C13 -115.5(4) no
C12 Ru1 C11 C12 0.0(3) no
C12 Ru1 C11 C18 118.5(4) no
C11 Ru1 C15 C14 62.1(4) no
C11 Ru1 C15 C16 -60.3(2) no
C15 Ru1 C11 C12 -62.4(2) no
C15 Ru1 C11 C18 56.1(3) no
C11 Ru1 C16 C15 118.1(2) no
C11 Ru1 C16 C17 2.5(3) no
C16 Ru1 C11 C12 -93.74(19) no
C16 Ru1 C11 C18 24.8(3) no
C12 Ru1 C15 C14 29.2(3) no
C12 Ru1 C15 C16 -93.3(2) no
C15 Ru1 C12 C11 116.2(3) no
C15 Ru1 C12 C13 0.7(3) no
C12 Ru1 C16 C15 80.8(2) no
C12 Ru1 C16 C17 -34.8(3) no
C16 Ru1 C12 C11 80.0(2) no
C16 Ru1 C12 C13 -35.5(3) no
C15 Ru1 C16 C15 0.00(18) no
C15 Ru1 C16 C17 -115.6(4) no
C16 Ru1 C15 C14 122.5(4) no
C16 Ru1 C15 C16 0.00(17) no
Ru1 O1 C2 C1 178.63(18) no
Ru1 O1 C2 C3 -0.6(6) no
Ru1 O2 C4 C3 2.0(6) no
Ru1 O2 C4 C5 -177.67(19) no
Ru1 O3 C7 C6 -175.55(16) no
Ru1 O3 C7 C8 5.1(5) no
Ru1 O4 C9 C8 -1.3(5) no
Ru1 O4 C9 C10 176.67(16) no
O1 C2 C3 C4 -2.8(9) no
C1 C2 C3 C4 178.0(5) no
C2 C3 C4 O2 2.0(9) no
C2 C3 C4 C5 -178.3(5) no
O3 C7 C8 C9 2.3(7) no
C6 C7 C8 C9 -177.1(4) no
C7 C8 C9 O4 -4.4(7) no
C7 C8 C9 C10 177.7(4) no
Ru1 C11 C12 Ru1 0.0 no
Ru1 C11 C12 C13 99.4(3) no
Ru1 C11 C18 C17 -49.9(4) no
C12 C11 C18 C17 30.0(5) no
C18 C11 C12 Ru1 -102.0(4) no
C18 C11 C12 C13 -2.6(6) no
Ru1 C12 C13 C14 -31.0(5) no
Ru1 C12 C13 C19 91.1(3) no
C11 C12 C13 C14 -108.7(5) no
C11 C12 C13 C19 13.4(5) no
C12 C13 C14 C15 55.4(6) no
C12 C13 C19 C17 -50.0(4) no
C14 C13 C19 C17 72.9(5) no
C19 C13 C14 C15 -65.0(5) no
C13 C14 C15 Ru1 -53.4(5) no
C13 C14 C15 C16 28.5(6) no
Ru1 C15 C16 Ru1 0.000(17) no
Ru1 C15 C16 C17 102.3(3) no
C14 C15 C16 Ru1 -102.1(5) no
C14 C15 C16 C17 0.2(6) no
Ru1 C16 C17 C18 -29.9(6) no
Ru1 C16 C17 C19 84.7(4) no
C15 C16 C17 C18 -109.6(5) no
C15 C16 C17 C19 5.0(6) no
C16 C17 C18 C11 52.6(6) no
C16 C17 C19 C13 -37.7(5) no
C18 C17 C19 C13 80.6(5) no
C19 C17 C18 C11 -66.9(5) no
